data_8105416
loop_
_publ_author_name
'Cai, Bin'
'Meng, Yu-Ning'
'Zhu, Meng-En'
'Yao, Xi-Shuang'
'Chen, Gang'

_publ_section_title
;
 The crystal structure of 5-bromo-2-fluoronicotinic acid monohydrate,
 C6H5BrFNO3
;
_journal_issue 5
_journal_name_full 'Zeitschrift f\"ur Kristallographie - New Crystal Structures'
_journal_page_first 1187
_journal_page_last 1188
_journal_paper_doi 10.1515/ncrs-2020-0241
_journal_volume 235
_journal_year 2020
_chemical_absolute_configuration unk
_chemical_formula_moiety 'C6 H3 Br F N O2, H2 O'
_chemical_formula_sum 'C6 H5 Br F N O3'
_chemical_formula_weight 238.02
_space_group_crystal_system orthorhombic
_space_group_IT_number 19
_space_group_name_Hall 'P 2ac 2ab'
_space_group_name_H-M_alt 'P 21 21 21'
_atom_sites_solution_hydrogens mixed
_cell_angle_alpha 90
_cell_angle_beta 90
_cell_angle_gamma 90
_cell_formula_units_Z 4
_cell_length_a 3.9894(4)
_cell_length_b 13.6128(11)
_cell_length_c 14.7495(12)
_cell_measurement_reflns_used 3695
_cell_measurement_temperature 150.03
_cell_measurement_theta_max 26.16
_cell_measurement_theta_min 3.14
_cell_volume 801.00(12)
_computing_cell_refinement 'SAINT v8.37A (Bruker, 2015) [1]'
_computing_data_collection 'Bruker APEX-II'
_computing_data_reduction 'SAINT v8.37A (Bruker, 2015) [1]'
_computing_molecular_graphics 'Olex2 1.3 (Dolomanov et al., 2009) [2]'
_computing_publication_material 'Olex2 1.3 (Dolomanov et al., 2009) [2]'
_computing_structure_refinement 'SHELXL 2018/3 (Sheldrick, 2015) [3]'
_computing_structure_solution 'SHELXT 2018/2 (Sheldrick, 2018) [4]'
_diffrn_ambient_temperature 150.03
_diffrn_measured_fraction_theta_full 0.997
_diffrn_measured_fraction_theta_max 0.997
_diffrn_measurement_device_type 'Bruker APEX-II CCD'
_diffrn_measurement_method '\f and \w scans'
_diffrn_radiation_type MoK\a
_diffrn_radiation_wavelength 0.71073
_diffrn_reflns_av_R_equivalents 0.0373
_diffrn_reflns_av_unetI/netI 0.0384
_diffrn_reflns_Laue_measured_fraction_full 0.997
_diffrn_reflns_Laue_measured_fraction_max 0.997
_diffrn_reflns_limit_h_max 4
_diffrn_reflns_limit_h_min -4
_diffrn_reflns_limit_k_max 16
_diffrn_reflns_limit_k_min -16
_diffrn_reflns_limit_l_max 17
_diffrn_reflns_limit_l_min -17
_diffrn_reflns_number 6092
_diffrn_reflns_point_group_measured_fraction_full 0.997
_diffrn_reflns_point_group_measured_fraction_max 0.997
_diffrn_reflns_theta_full 25.197
_diffrn_reflns_theta_max 25.197
_diffrn_reflns_theta_min 2.762
_diffrn_source_current 30.0
_diffrn_source_power 1.5
_diffrn_source_voltage 50.0
_diffrn_standards_number 0
_exptl_absorpt_coefficient_mu 5.114
_exptl_absorpt_correction_T_max 0.7454
_exptl_absorpt_correction_T_min 0.4978
_exptl_absorpt_correction_type multi-scan
_exptl_absorpt_process_details
;
SADABS-2016/2 (Bruker,2016/2) was used for absorption correction.
wR2(int) was 0.1013 before and 0.0666 after correction.
The Ratio of minimum to maximum transmission is 0.6678.
The \l/2 correction factor is Not present.
;
_exptl_crystal_colour colorless
_exptl_crystal_density_diffrn 1.974
_exptl_crystal_description block
_exptl_crystal_F_000 464
_exptl_crystal_size_max 0.28
_exptl_crystal_size_mid 0.15
_exptl_crystal_size_min 0.1
_refine_diff_density_max 0.241
_refine_diff_density_min -0.459
_refine_diff_density_rms 0.079
_refine_ls_abs_structure_details
;
 Flack x determined using 500 quotients [(I+)-(I-)]/[(I+)+(I-)]
 (Parsons, Flack and Wagner, Acta Cryst. B69 (2013) 249-259).
;
_refine_ls_abs_structure_Flack 0.016(9)
_refine_ls_extinction_coef .
_refine_ls_extinction_method none
_refine_ls_goodness_of_fit_ref 1.050
_refine_ls_hydrogen_treatment mixed
_refine_ls_matrix_type full
_refine_ls_number_parameters 112
_refine_ls_number_reflns 1436
_refine_ls_number_restraints 0
_refine_ls_restrained_S_all 1.050
_refine_ls_R_factor_all 0.0248
_refine_ls_R_factor_gt 0.0213
_refine_ls_shift/su_max 0.000
_refine_ls_shift/su_mean 0.000
_refine_ls_structure_factor_coef Fsqd
_refine_ls_weighting_details 'w=1/[\s^2^(Fo^2^)+(0.0163P)^2^] where P=(Fo^2^+2Fc^2^)/3'
_refine_ls_weighting_scheme calc
_refine_ls_wR_factor_gt 0.0459
_refine_ls_wR_factor_ref 0.0465
_reflns_Friedel_coverage 0.626
_reflns_Friedel_fraction_full 0.996
_reflns_Friedel_fraction_max 0.996
_reflns_number_gt 1345
_reflns_number_total 1436
_reflns_threshold_expression 'I > 2\s(I)'
_cod_data_source_file suppl_ncrs-2020-0241_suppl.cif
_cod_data_source_block 1
_cod_database_code 8105416
_shelx_space_group_comment
;
The symmetry employed for this shelxl refinement is uniquely defined
by the following loop, which should always be used as a source of
symmetry information in preference to the above space-group names.
They are only intended as comments.
;
_shelx_estimated_absorpt_t_max 0.629
_shelx_estimated_absorpt_t_min 0.329
_olex2_refinement_description
;
1. Fixed Uiso
 At 1.2 times of:
  All C(H) groups
 At 1.5 times of:
  All O(H,H) groups, All F(H) groups
2.a Riding coordinates:
 O1W(H1WA,H1WB)
2.b Aromatic/amide H refined with riding coordinates:
 C3(H3), C5(H5)
;

loop_
_space_group_symop_operation_xyz
'x, y, z'
'-x+1/2, -y, z+1/2'
'-x, y+1/2, -z+1/2'
'x+1/2, -y+1/2, -z'

loop_
_atom_site_label
_atom_site_type_symbol
_atom_site_fract_x
_atom_site_fract_y
_atom_site_fract_z
_atom_site_U_iso_or_equiv
_atom_site_adp_type
_atom_site_occupancy
_atom_site_site_symmetry_order
_atom_site_calc_flag
_atom_site_refinement_flags_posn
_atom_site_refinement_flags_adp
_atom_site_refinement_flags_occupancy
_atom_site_disorder_assembly
_atom_site_disorder_group
Br1 Br 0.44512(10) 0.13585(3) 0.59935(3) 0.02082(13) Uani 1 1 d . . . . .
C1 C 0.6521(10) 0.5242(3) 0.6165(3) 0.0197(10) Uani 1 1 d . . . . .
C2 C 0.6962(10) 0.4239(3) 0.6573(3) 0.0165(9) Uani 1 1 d . . . . .
C3 C 0.5648(10) 0.3411(3) 0.6161(2) 0.0149(8) Uani 1 1 d . . . . .
H3 H 0.442340 0.346722 0.561112 0.018 Uiso 1 1 calc R U . . .
C4 C 0.6132(9) 0.2502(3) 0.6557(3) 0.0151(9) Uani 1 1 d . . . . .
C5 C 0.7842(10) 0.2426(3) 0.7366(3) 0.0194(9) Uani 1 1 d . . . . .
H5 H 0.810919 0.179897 0.764002 0.023 Uiso 1 1 calc R U . . .
C6 C 0.8707(10) 0.4083(3) 0.7381(3) 0.0177(9) Uani 1 1 d . . . . .
F1 F 1.0187(7) 0.48277(16) 0.78116(16) 0.0275(6) Uani 1 1 d . . . . .
H1 H 0.460(14) 0.570(4) 0.519(3) 0.041 Uiso 1 1 d . U . . .
N1 N 0.9144(9) 0.3226(3) 0.7777(2) 0.0207(8) Uani 1 1 d . . . . .
O1 O 0.4767(10) 0.5183(2) 0.5402(2) 0.0328(9) Uani 1 1 d . . . . .
O2 O 0.7598(8) 0.5990(2) 0.6473(2) 0.0331(8) Uani 1 1 d . . . . .
O1W O 0.3974(7) 0.6911(2) 0.46422(18) 0.0218(7) Uani 1 1 d . . . . .
H1WA H 0.236161 0.731199 0.478597 0.033 Uiso 1 1 d R U . . .
H1WB H 0.420241 0.689679 0.405587 0.033 Uiso 1 1 d R U . . .

loop_
_atom_site_aniso_label
_atom_site_aniso_U_11
_atom_site_aniso_U_22
_atom_site_aniso_U_33
_atom_site_aniso_U_23
_atom_site_aniso_U_13
_atom_site_aniso_U_12
Br1 0.02350(19) 0.0157(2) 0.0233(2) -0.0012(2) -0.00138(18) -0.00207(17)
C1 0.020(2) 0.020(2) 0.019(3) 0.0004(19) 0.0009(17) 0.0002(17)
C2 0.0159(19) 0.018(2) 0.015(2) 0.0005(18) 0.0033(17) 0.0025(17)
C3 0.0142(16) 0.017(2) 0.013(2) 0.0010(15) 0.0037(16) -0.0003(15)
C4 0.016(2) 0.016(2) 0.013(2) -0.0028(17) 0.0030(16) 0.0018(16)
C5 0.020(2) 0.019(2) 0.020(2) 0.0044(19) 0.0030(17) 0.0022(18)
C6 0.019(2) 0.022(2) 0.013(2) -0.0059(18) -0.0003(17) 0.0008(17)
F1 0.0342(16) 0.0200(12) 0.0281(15) -0.0091(11) -0.0124(12) 0.0007(12)
N1 0.0206(18) 0.0236(19) 0.0178(18) 0.0018(15) -0.0012(17) 0.0040(16)
O1 0.055(2) 0.0139(16) 0.0297(19) 0.0033(13) -0.0196(18) -0.0011(17)
O2 0.048(2) 0.0165(16) 0.035(2) -0.0016(16) -0.0138(16) -0.0089(15)
O1W 0.0288(17) 0.0206(16) 0.0159(15) 0.0017(13) 0.0011(13) 0.0037(13)

loop_
_atom_type_symbol
_atom_type_description
_atom_type_scat_dispersion_real
_atom_type_scat_dispersion_imag
_atom_type_scat_source
C C 0.0033 0.0016 'International Tables Vol C Tables 4.2.6.8 and 6.1.1.4'
H H 0.0000 0.0000 'International Tables Vol C Tables 4.2.6.8 and 6.1.1.4'
Br Br -0.2901 2.4595 'International Tables Vol C Tables 4.2.6.8 and 6.1.1.4'
F F 0.0171 0.0103 'International Tables Vol C Tables 4.2.6.8 and 6.1.1.4'
O O 0.0106 0.0060 'International Tables Vol C Tables 4.2.6.8 and 6.1.1.4'
N N 0.0061 0.0033 'International Tables Vol C Tables 4.2.6.8 and 6.1.1.4'

loop_
_geom_angle_atom_site_label_1
_geom_angle_atom_site_label_2
_geom_angle_atom_site_label_3
_geom_angle
_geom_angle_site_symmetry_1
_geom_angle_site_symmetry_3
O1 C1 C2 110.3(4) . .
O2 C1 C2 125.4(4) . .
O2 C1 O1 124.3(4) . .
C3 C2 C1 121.3(4) . .
C3 C2 C6 116.1(4) . .
C6 C2 C1 122.6(4) . .
C2 C3 H3 120.3 . .
C4 C3 C2 119.4(3) . .
C4 C3 H3 120.3 . .
C3 C4 Br1 120.2(3) . .
C5 C4 Br1 119.7(3) . .
C5 C4 C3 120.1(4) . .
C4 C5 H5 119.4 . .
N1 C5 C4 121.2(4) . .
N1 C5 H5 119.4 . .
F1 C6 C2 120.7(4) . .
N1 C6 C2 125.4(4) . .
N1 C6 F1 113.8(3) . .
C6 N1 C5 117.7(4) . .
C1 O1 H1 109(4) . .
H1WA O1W H1WB 109.5 . .

loop_
_geom_bond_atom_site_label_1
_geom_bond_atom_site_label_2
_geom_bond_distance
_geom_bond_site_symmetry_2
Br1 C4 1.887(4) .
C1 C2 1.503(6) .
C1 O1 1.327(5) .
C1 O2 1.195(5) .
C2 C3 1.384(5) .
C2 C6 1.396(6) .
C3 H3 0.9500 .
C3 C4 1.382(5) .
C4 C5 1.379(6) .
C5 H5 0.9500 .
C5 N1 1.351(6) .
C6 F1 1.334(5) .
C6 N1 1.316(5) .
O1 H1 0.77(5) .
O1W H1WA 0.8699 .
O1W H1WB 0.8698 .

loop_
_geom_torsion_atom_site_label_1
_geom_torsion_atom_site_label_2
_geom_torsion_atom_site_label_3
_geom_torsion_atom_site_label_4
_geom_torsion
_geom_torsion_site_symmetry_1
_geom_torsion_site_symmetry_2
_geom_torsion_site_symmetry_3
_geom_torsion_site_symmetry_4
Br1 C4 C5 N1 178.5(3) . . . .
C1 C2 C3 C4 179.6(4) . . . .
C1 C2 C6 F1 -2.6(6) . . . .
C1 C2 C6 N1 179.2(4) . . . .
C2 C3 C4 Br1 -178.6(3) . . . .
C2 C3 C4 C5 1.5(6) . . . .
C2 C6 N1 C5 0.9(7) . . . .
C3 C2 C6 F1 177.2(3) . . . .
C3 C2 C6 N1 -1.0(6) . . . .
C3 C4 C5 N1 -1.6(6) . . . .
C4 C5 N1 C6 0.4(6) . . . .
C6 C2 C3 C4 -0.3(5) . . . .
F1 C6 N1 C5 -177.4(3) . . . .
O1 C1 C2 C3 0.3(5) . . . .
O1 C1 C2 C6 -179.9(4) . . . .
O2 C1 C2 C3 -179.3(4) . . . .
O2 C1 C2 C6 0.5(7) . . . .
